data_7214050
loop_
_publ_author_name
'Han, Li-Wei'
'L\"u, Jian'
'Lin, Zu-Jin'
'Cao, Rong'

_publ_section_title
;
 Cobalt-cluster-based coordination polymers with size-matching mixed
 ligands
;
_journal_issue 9
_journal_name_full CrystEngComm
_journal_page_first 1749
_journal_paper_doi 10.1039/c3ce42110d
_journal_volume 16
_journal_year 2014
_chemical_formula_moiety 'C92 H56 Co5 F24 N4 O18, 4 (C4 H9 N O)'
_chemical_formula_sum 'C108 H94 Co5 F24 N8 O22'
_chemical_formula_weight 2606.56
_chemical_name_systematic
;
 ?
;
_space_group_crystal_system triclinic
_space_group_IT_number 2
_space_group_name_Hall '-P 1'
_space_group_name_H-M_alt 'P -1'
_symmetry_space_group_name_Hall '-P 1'
_symmetry_space_group_name_H-M 'P -1'
_atom_sites_solution_hydrogens geom
_atom_sites_solution_primary iterative
_audit_creation_date 2013-11-22
_audit_creation_method
;
Olex2 1.2
(compiled 2013.11.15 svn.r2834 for OlexSys, GUI svn.r4715)
;
_cell_angle_alpha 100.763(4)
_cell_angle_beta 100.701(2)
_cell_angle_gamma 100.779(3)
_cell_formula_units_Z 1
_cell_length_a 15.792(5)
_cell_length_b 15.821(5)
_cell_length_c 18.031(6)
_cell_measurement_temperature 293(2)
_cell_volume 4233(2)
_computing_molecular_graphics 'Olex2 (Dolomanov et al., 2009)'
_computing_publication_material 'Olex2 (Dolomanov et al., 2009)'
_computing_structure_refinement 'ShelXL (Sheldrick, 2008)'
_computing_structure_solution
;
Superflip (Palatinus & Chapuis, 2007;Palatinus & van der Lee, 2008;
Palatinus et al., 2012)
;
_diffrn_ambient_temperature 293(2)
_diffrn_measured_fraction_theta_full 0.965
_diffrn_measured_fraction_theta_max 0.942
_diffrn_radiation_type MoK\a
_diffrn_radiation_wavelength 0.71073
_diffrn_reflns_av_R_equivalents 0.0455
_diffrn_reflns_av_unetI/netI 0.0890
_diffrn_reflns_Laue_measured_fraction_full 0.965
_diffrn_reflns_Laue_measured_fraction_max 0.942
_diffrn_reflns_limit_h_max 20
_diffrn_reflns_limit_h_min -20
_diffrn_reflns_limit_k_max 20
_diffrn_reflns_limit_k_min -20
_diffrn_reflns_limit_l_max 23
_diffrn_reflns_limit_l_min -23
_diffrn_reflns_number 33743
_diffrn_reflns_point_group_measured_fraction_full 0.965
_diffrn_reflns_point_group_measured_fraction_max 0.942
_diffrn_reflns_theta_full 25.242
_diffrn_reflns_theta_max 27.515
_diffrn_reflns_theta_min 2.047
_exptl_absorpt_coefficient_mu 0.554
_exptl_crystal_density_diffrn 1.023
_exptl_crystal_F_000 1325
_refine_diff_density_max 0.578
_refine_diff_density_min -0.662
_refine_diff_density_rms 0.087
_refine_ls_extinction_method none
_refine_ls_goodness_of_fit_ref 0.930
_refine_ls_hydrogen_treatment constr
_refine_ls_matrix_type full
_refine_ls_number_parameters 646
_refine_ls_number_reflns 18371
_refine_ls_number_restraints 56
_refine_ls_restrained_S_all 0.931
_refine_ls_R_factor_all 0.0902
_refine_ls_R_factor_gt 0.0702
_refine_ls_shift/su_max 0.001
_refine_ls_shift/su_mean 0.000
_refine_ls_structure_factor_coef Fsqd
_refine_ls_weighting_details 'w=1/[\s^2^(Fo^2^)+(0.1114P)^2^] where P=(Fo^2^+2Fc^2^)/3'
_refine_ls_weighting_scheme calc
_refine_ls_wR_factor_gt 0.1948
_refine_ls_wR_factor_ref 0.2067
_reflns_Friedel_coverage 0.000
_reflns_number_gt 9439
_reflns_number_total 18371
_reflns_threshold_expression 'I > 2\s(I)'
_cod_data_source_file c3ce42110d.txt
_cod_data_source_block 3_bcphfp_BPE_Co5
_cod_database_code 7214050
_shelxl_version_number 2013-4
_shelx_space_group_comment
;
The symmetry employed for this shelxl refinement is uniquely defined
by the following loop, which should always be used as a source of
symmetry information in preference to the above space-group names.
They are only intended as comments.
;
_olex2_refinement_description
;
1. Fixed Uiso
 At 1.2 times of:
  All C(H) groups, All C(H,H) groups
2. Rigid bond restraints
 C6, C2, C3, C4, C5
 with sigma for 1-2 distances of 0.01 and sigma for 1-3 distances of 0.01
 C8, C12, C11, C10, C9
 with sigma for 1-2 distances of 0.01 and sigma for 1-3 distances of 0.01
 C13, C18, C17, C7, C15, C14
 with sigma for 1-2 distances of 0.01 and sigma for 1-3 distances of 0.01
 C22, C21, C26, C25, C24, C23
 with sigma for 1-2 distances of 0.01 and sigma for 1-3 distances of 0.01
 C31, C30, C35, C34, C33, C32
 with sigma for 1-2 distances of 0.01 and sigma for 1-3 distances of 0.01
 C38, C39, C40, C43, C42, C41
 with sigma for 1-2 distances of 0.01 and sigma for 1-3 distances of 0.01
3.a Secondary CH2 refined with riding coordinates:
 C1(H1A,H1B), C16(H16A,H16B)
3.b Aromatic/amide H refined with riding coordinates:
 C26(H26), C31(H31), C34(H34), C39(H39), C22(H22), C9(H9), C41(H41), C11(H11),
 C18(H18), C35(H35), C42(H42), C23(H23), C32(H32), C15(H15), C25(H25), C14(H14),
  C8(H8), C4(H4), C12(H12), C5(H5), C2(H2), C17(H17), C40(H40), C6(H6)
;

loop_
_space_group_symop_operation_xyz
'x, y, z'
'-x, -y, -z'

loop_
_atom_site_label
_atom_site_type_symbol
_atom_site_fract_x
_atom_site_fract_y
_atom_site_fract_z
_atom_site_U_iso_or_equiv
_atom_site_adp_type
_atom_site_occupancy
_atom_site_site_symmetry_order
_atom_site_calc_flag
_atom_site_refinement_flags_posn
_atom_site_refinement_flags_adp
_atom_site_refinement_flags_occupancy
Co1 Co 0.31541(3) 0.32224(3) 0.45151(3) 0.04558(15) Uani 1 1 d . . .
Co3 Co 0.5000 -0.5000 0.5000 0.03573(16) Uani 1 2 d S T P
Co2 Co 0.36773(3) 0.37306(3) 0.30024(3) 0.04988(15) Uani 1 1 d . . .
O3 O 0.20383(16) 0.33636(19) 0.37141(15) 0.0642(7) Uani 1 1 d . . .
O4 O 0.2427(2) 0.3757(3) 0.26907(19) 0.0920(11) Uani 1 1 d . . .
F10 F 0.1801(2) 0.7922(3) 0.9030(2) 0.168(2) Uani 1 1 d . . .
F12 F 0.2286(2) 0.8021(3) 0.7987(3) 0.1338(14) Uani 1 1 d . . .
O7 O 0.41387(18) 0.29656(19) 0.52945(18) 0.0737(9) Uani 1 1 d . . .
O9 O 0.3944(2) 0.4177(2) 0.41033(15) 0.0937(12) Uani 1 1 d . . .
O5 O 0.29370(17) 0.42343(19) 0.53230(16) 0.0649(7) Uani 1 1 d . . .
O2 O 0.3904(3) 0.2544(2) 0.2756(2) 0.0913(11) Uani 1 1 d . . .
F11 F 0.3090(2) 0.7693(3) 0.8975(2) 0.167(2) Uani 1 1 d . . .
N2 N 0.22350(19) 0.2283(2) 0.48474(17) 0.0556(8) Uani 1 1 d . . .
C30 C 0.3023(2) 0.5381(3) 0.6378(2) 0.0555(9) Uani 1 1 d . U .
C21 C 0.3895(4) -0.2183(3) 0.2546(3) 0.0783(13) Uani 1 1 d . U .
O1 O 0.3296(2) 0.21329(18) 0.36847(18) 0.0747(9) Uani 1 1 d . . .
C26 C 0.3505(4) -0.3025(3) 0.2609(3) 0.0825(14) Uani 1 1 d . U .
H26 H 0.2983 -0.3344 0.2258 0.099 Uiso 1 1 calc R . .
C31 C 0.2158(3) 0.4970(3) 0.6447(3) 0.0715(12) Uani 1 1 d . U .
H31 H 0.1840 0.4436 0.6116 0.086 Uiso 1 1 calc R . .
C34 C 0.3120(3) 0.6573(3) 0.7472(3) 0.0805(13) Uani 1 1 d . U .
H34 H 0.3443 0.7103 0.7808 0.097 Uiso 1 1 calc R . .
C39 C 0.0606(3) 0.6689(4) 0.7177(3) 0.0847(15) Uani 1 1 d . U .
H39 H 0.1040 0.6828 0.6906 0.102 Uiso 1 1 calc R . .
C33 C 0.2277(3) 0.6183(3) 0.7547(3) 0.0703(12) Uani 1 1 d . U .
C43 C 0.0913(3) 0.3549(3) 0.2744(2) 0.0721(13) Uani 1 1 d . U .
C22 C 0.4719(4) -0.1727(3) 0.3082(3) 0.0848(14) Uani 1 1 d . U .
H22 H 0.5003 -0.1170 0.3046 0.102 Uiso 1 1 calc R . .
N14 N 0.4139(3) 0.4290(3) 0.2183(2) 0.0905(14) Uani 1 1 d . . .
C24 C 0.4703(3) -0.2935(2) 0.3719(2) 0.0573(9) Uani 1 1 d . U .
C9 C 0.1749(4) 0.0852(3) 0.5079(3) 0.0948(16) Uani 1 1 d . U .
H9 H 0.1872 0.0307 0.5116 0.114 Uiso 1 1 calc R . .
C41 C 0.0284(3) 0.3302(3) 0.3154(3) 0.0733(12) Uani 1 1 d . U .
H41 H 0.0435 0.3138 0.3621 0.088 Uiso 1 1 calc R . .
C11 C 0.0764(3) 0.1820(4) 0.5079(3) 0.0962(16) Uani 1 1 d . U .
H11 H 0.0213 0.1933 0.5108 0.115 Uiso 1 1 calc R . .
C7 C 0.3635(4) -0.0741(3) 0.2208(3) 0.0892(16) Uani 1 1 d . U .
C36 C 0.3396(2) 0.4924(2) 0.5744(2) 0.0514(9) Uani 1 1 d . . .
O8 O 0.41434(19) -0.47256(19) 0.5703(2) 0.0853(11) Uani 1 1 d . . .
O6 O 0.46714(18) -0.40330(19) 0.4440(2) 0.0869(11) Uani 1 1 d . . .
C3 C 0.4640(5) 0.4889(6) 0.0926(3) 0.154(4) Uani 1 1 d . U .
C18 C 0.3882(4) 0.0779(3) 0.2111(3) 0.106(2) Uani 1 1 d . U .
H18 H 0.4079 0.1207 0.1852 0.127 Uiso 1 1 calc R . .
C44 C 0.1870(3) 0.3541(3) 0.3079(2) 0.0612(10) Uani 1 1 d . . .
C35 C 0.3469(3) 0.6156(3) 0.6886(3) 0.0670(11) Uani 1 1 d . U .
H35 H 0.4029 0.6418 0.6841 0.080 Uiso 1 1 calc R . .
C42 C 0.0677(3) 0.3728(5) 0.2036(3) 0.112(2) Uani 1 1 d . U .
H42 H 0.1102 0.3858 0.1754 0.134 Uiso 1 1 calc R . .
C13 C 0.3623(3) 0.1035(3) 0.2799(2) 0.0703(12) Uani 1 1 d . U .
C23 C 0.5088(3) -0.2112(3) 0.3648(3) 0.0714(12) Uani 1 1 d . U .
H23 H 0.5616 -0.1803 0.3994 0.086 Uiso 1 1 calc R . .
C32 C 0.1813(3) 0.5400(4) 0.7027(3) 0.0823(14) Uani 1 1 d . U .
H32 H 0.1247 0.5150 0.7068 0.099 Uiso 1 1 calc R . .
C10 C 0.0971(4) 0.0986(4) 0.5176(3) 0.0990(18) Uani 1 1 d . U .
C15 C 0.3393(3) -0.0477(3) 0.2903(3) 0.0763(13) Uani 1 1 d . U .
H15 H 0.3236 -0.0898 0.3181 0.092 Uiso 1 1 calc R . .
C25 C 0.3889(3) -0.3391(3) 0.3194(3) 0.0754(12) Uani 1 1 d . U .
H25 H 0.3608 -0.3944 0.3241 0.090 Uiso 1 1 calc R . .
C14 C 0.3378(3) 0.0377(3) 0.3188(3) 0.0814(13) Uani 1 1 d . U .
H14 H 0.3202 0.0525 0.3650 0.098 Uiso 1 1 calc R . .
C8 C 0.2405(3) 0.1493(3) 0.4922(3) 0.0714(12) Uani 1 1 d . U .
H8 H 0.2948 0.1372 0.4870 0.086 Uiso 1 1 calc R . .
C4 C 0.5113(4) 0.5119(5) 0.1602(4) 0.116(2) Uani 1 1 d . U .
H4 H 0.5669 0.5494 0.1692 0.139 Uiso 1 1 calc R . .
C20 C 0.3531(5) -0.1756(4) 0.1884(3) 0.103(2) Uani 1 1 d . . .
C12 C 0.1451(3) 0.2462(3) 0.4937(2) 0.0688(12) Uani 1 1 d . U .
H12 H 0.1353 0.3017 0.4906 0.083 Uiso 1 1 calc R . .
C27 C 0.5105(2) -0.3342(2) 0.4339(2) 0.0521(9) Uani 1 1 d . . .
C1 C 0.0273(4) 0.0297(4) 0.5341(3) 0.127(2) Uani 1 1 d . . .
H1A H 0.0561 -0.0035 0.5669 0.153 Uiso 1 1 calc R . .
H1B H -0.0096 0.0593 0.5623 0.153 Uiso 1 1 calc R . .
C37 C 0.1848(3) 0.6580(5) 0.8193(3) 0.103(2) Uani 1 1 d . . .
C38 C 0.0839(3) 0.6485(4) 0.7867(3) 0.0804(14) Uani 1 1 d . U .
C46 C 0.2289(4) 0.7557(5) 0.8567(4) 0.112(2) Uani 1 1 d . . .
C5 C 0.4832(4) 0.4828(5) 0.2248(4) 0.126(3) Uani 1 1 d . U .
H5 H 0.5197 0.5061 0.2741 0.151 Uiso 1 1 calc R . .
C19 C 0.3593(3) 0.1977(3) 0.3112(2) 0.0640(11) Uani 1 1 d . . .
C2 C 0.3804(8) 0.4573(10) 0.0899(5) 0.323(10) Uani 1 1 d . U .
H2 H 0.3380 0.4574 0.0467 0.388 Uiso 1 1 calc R . .
C17 C 0.3854(5) -0.0102(4) 0.1801(3) 0.122(3) Uani 1 1 d . U .
H17 H 0.3982 -0.0264 0.1319 0.147 Uiso 1 1 calc R . .
C40 C 0.0201(4) 0.6286(5) 0.8264(3) 0.125(3) Uani 1 1 d . U .
H40 H 0.0359 0.6156 0.8746 0.150 Uiso 1 1 calc R . .
F8 F 0.2854(2) 0.6007(4) 0.9008(2) 0.191(2) Uani 1 1 d . . .
F2 F 0.4912(5) -0.1421(4) 0.1513(3) 0.173(3) Uani 1 1 d . . .
F7 F 0.1489(3) 0.5182(4) 0.8591(3) 0.146(2) Uani 1 1 d . . .
F4 F 0.2084(3) -0.2196(3) 0.2031(3) 0.1382(15) Uani 1 1 d . . .
F9 F 0.1823(3) 0.6424(4) 0.9489(2) 0.189(2) Uani 1 1 d . . .
F5 F 0.2408(4) -0.3032(2) 0.1108(2) 0.169(2) Uani 1 1 d . . .
F3 F 0.4138(5) -0.2759(3) 0.1087(2) 0.219(3) Uani 1 1 d . . .
F6 F 0.2226(3) -0.1698(3) 0.1025(2) 0.178(2) Uani 1 1 d . . .
C29 C 0.2559(6) -0.2156(5) 0.1528(4) 0.114(2) Uani 1 1 d . . .
C45 C 0.1943(5) 0.5931(9) 0.8779(4) 0.160(5) Uani 1 1 d . . .
F1 F 0.3767(5) -0.1706(3) 0.0611(2) 0.214(3) Uani 1 1 d . . .
C6 C 0.3514(7) 0.4212(7) 0.1539(4) 0.218(5) Uani 1 1 d . U .
H6 H 0.2925 0.3944 0.1496 0.261 Uiso 1 1 calc R . .
C28 C 0.4094(10) -0.1899(7) 0.1273(5) 0.181(6) Uani 1 1 d . . .
C16 C 0.4853(8) 0.5295(7) 0.0195(7) 0.215(5) Uani 1 1 d . . .
H16A H 0.4320 0.5390 -0.0112 0.258 Uiso 1 1 calc R . .
H16B H 0.5292 0.5850 0.0372 0.258 Uiso 1 1 calc R . .

loop_
_atom_site_aniso_label
_atom_site_aniso_U_11
_atom_site_aniso_U_22
_atom_site_aniso_U_33
_atom_site_aniso_U_23
_atom_site_aniso_U_13
_atom_site_aniso_U_12
Co1 0.0420(3) 0.0469(3) 0.0433(3) 0.0140(2) 0.01368(19) -0.0084(2)
Co3 0.0305(3) 0.0341(3) 0.0444(3) 0.0152(3) 0.0129(2) 0.0014(2)
Co2 0.0541(3) 0.0547(3) 0.0487(3) 0.0231(2) 0.0242(2) 0.0082(2)
O3 0.0464(15) 0.088(2) 0.0603(17) 0.0323(16) 0.0086(12) 0.0074(14)
O4 0.072(2) 0.162(3) 0.084(2) 0.069(2) 0.0451(17) 0.062(2)
F10 0.116(3) 0.234(5) 0.127(3) -0.065(3) 0.039(2) 0.065(3)
F12 0.102(3) 0.127(3) 0.156(4) -0.017(3) 0.027(3) 0.039(2)
O7 0.0529(17) 0.073(2) 0.090(2) 0.0484(17) -0.0007(15) -0.0092(14)
O9 0.098(2) 0.102(2) 0.0449(15) 0.0177(17) 0.0123(15) -0.0624(19)
O5 0.0499(15) 0.0741(19) 0.0617(17) -0.0013(15) 0.0279(13) -0.0061(14)
O2 0.151(3) 0.079(2) 0.085(2) 0.0443(18) 0.064(2) 0.064(2)
F11 0.086(2) 0.254(5) 0.107(3) -0.067(3) -0.009(2) 0.047(3)
N2 0.0462(18) 0.063(2) 0.0461(17) 0.0164(15) 0.0109(13) -0.0205(15)
C30 0.043(2) 0.066(2) 0.065(2) 0.017(2) 0.0264(17) 0.0160(18)
C21 0.111(4) 0.076(3) 0.062(3) 0.033(2) 0.016(2) 0.041(3)
O1 0.094(2) 0.0497(16) 0.084(2) 0.0096(15) 0.0481(18) 0.0043(15)
C26 0.108(4) 0.049(2) 0.081(3) 0.014(2) -0.009(3) 0.024(2)
C31 0.051(2) 0.082(3) 0.083(3) 0.014(2) 0.032(2) 0.007(2)
C34 0.067(3) 0.099(4) 0.073(3) -0.002(3) 0.025(2) 0.025(2)
C39 0.068(3) 0.132(5) 0.064(3) 0.023(3) 0.033(2) 0.031(3)
C33 0.050(2) 0.103(4) 0.059(2) 0.007(2) 0.0119(19) 0.035(2)
C43 0.063(3) 0.120(4) 0.055(2) 0.036(2) 0.0228(19) 0.049(3)
C22 0.107(4) 0.066(3) 0.097(4) 0.051(3) 0.023(3) 0.028(3)
N14 0.088(3) 0.117(3) 0.047(2) 0.026(2) 0.0199(19) -0.035(2)
C24 0.066(2) 0.051(2) 0.068(2) 0.030(2) 0.0232(19) 0.0220(19)
C9 0.119(4) 0.050(3) 0.110(4) 0.026(3) 0.045(3) -0.020(3)
C41 0.064(3) 0.109(4) 0.061(3) 0.026(2) 0.024(2) 0.037(3)
C11 0.074(3) 0.096(4) 0.106(4) 0.022(3) 0.037(3) -0.024(3)
C7 0.153(5) 0.077(3) 0.063(3) 0.035(2) 0.032(3) 0.060(3)
C36 0.047(2) 0.039(2) 0.072(3) 0.0136(19) 0.0235(18) 0.0089(17)
O8 0.0592(18) 0.0700(19) 0.117(3) -0.0158(18) 0.0585(18) -0.0099(15)
O6 0.0545(17) 0.0652(19) 0.138(3) 0.068(2) -0.0104(17) -0.0069(14)
C3 0.156(6) 0.201(8) 0.065(3) 0.050(4) 0.026(4) -0.073(6)
C18 0.203(6) 0.086(3) 0.081(3) 0.046(3) 0.074(4) 0.091(4)
C44 0.056(2) 0.084(3) 0.059(2) 0.030(2) 0.0234(19) 0.031(2)
C35 0.041(2) 0.084(3) 0.078(3) 0.011(2) 0.0220(19) 0.018(2)
C42 0.081(3) 0.229(7) 0.072(3) 0.075(4) 0.043(3) 0.082(4)
C13 0.099(3) 0.070(3) 0.059(2) 0.027(2) 0.027(2) 0.040(2)
C23 0.076(3) 0.063(3) 0.083(3) 0.038(2) 0.018(2) 0.013(2)
C32 0.053(2) 0.127(4) 0.090(3) 0.036(3) 0.047(2) 0.035(3)
C10 0.097(4) 0.089(4) 0.104(4) 0.039(3) 0.038(3) -0.028(3)
C15 0.115(4) 0.070(3) 0.058(3) 0.031(2) 0.025(2) 0.034(3)
C25 0.093(3) 0.048(2) 0.079(3) 0.019(2) 0.000(2) 0.013(2)
C14 0.117(4) 0.073(3) 0.069(3) 0.034(2) 0.033(3) 0.026(3)
C8 0.081(3) 0.048(2) 0.081(3) 0.018(2) 0.033(2) -0.013(2)
C4 0.104(4) 0.153(6) 0.098(4) 0.068(4) 0.038(3) -0.006(4)
C20 0.182(6) 0.092(4) 0.063(3) 0.032(3) 0.026(4) 0.084(4)
C12 0.044(2) 0.081(3) 0.071(3) 0.013(2) 0.0192(19) -0.014(2)
C27 0.045(2) 0.047(2) 0.071(2) 0.0260(19) 0.0168(18) 0.0120(17)
C1 0.121(5) 0.127(6) 0.106(5) 0.030(4) 0.034(4) -0.051(4)
C37 0.065(3) 0.197(7) 0.067(3) 0.029(4) 0.029(2) 0.068(4)
C38 0.059(3) 0.143(5) 0.053(2) 0.021(3) 0.023(2) 0.051(3)
C46 0.078(4) 0.136(6) 0.106(5) -0.028(5) 0.019(4) 0.039(4)
C5 0.073(3) 0.207(7) 0.106(4) 0.100(5) 0.024(3) -0.014(4)
C19 0.079(3) 0.071(3) 0.053(2) 0.024(2) 0.025(2) 0.026(2)
C2 0.244(9) 0.52(2) 0.085(5) 0.078(9) 0.021(6) -0.208(14)
C17 0.258(8) 0.091(4) 0.070(3) 0.046(3) 0.080(4) 0.098(5)
C40 0.100(4) 0.254(8) 0.067(3) 0.073(4) 0.040(3) 0.098(5)
F8 0.113(3) 0.418(8) 0.107(3) 0.108(4) 0.037(2) 0.158(4)
F2 0.322(8) 0.152(5) 0.139(5) 0.081(4) 0.152(5) 0.139(5)
F7 0.130(4) 0.235(6) 0.137(4) 0.102(4) 0.072(3) 0.099(4)
F4 0.119(3) 0.110(3) 0.164(4) 0.036(3) -0.031(3) 0.030(2)
F9 0.135(3) 0.406(8) 0.064(2) 0.056(3) 0.038(2) 0.134(4)
F5 0.280(6) 0.094(3) 0.096(3) -0.005(2) -0.042(3) 0.061(3)
F3 0.516(10) 0.116(3) 0.111(3) 0.055(3) 0.147(5) 0.180(5)
F6 0.253(5) 0.148(3) 0.121(3) 0.046(3) -0.051(3) 0.094(3)
C29 0.153(7) 0.094(5) 0.086(5) 0.024(4) -0.016(4) 0.043(5)
C45 0.091(5) 0.376(17) 0.077(4) 0.103(8) 0.046(4) 0.135(8)
F1 0.484(9) 0.148(4) 0.062(2) 0.039(2) 0.079(4) 0.164(5)
C6 0.219(10) 0.310(13) 0.076(5) 0.042(6) 0.051(6) -0.073(9)
C28 0.41(2) 0.118(8) 0.072(5) 0.040(5) 0.092(9) 0.153(10)
C16 0.249(11) 0.213(11) 0.327(15) 0.180(11) 0.225(10) 0.126(8)

loop_
_atom_type_symbol
_atom_type_description
_atom_type_scat_dispersion_real
_atom_type_scat_dispersion_imag
_atom_type_scat_source
C C 0.0033 0.0016 'International Tables Vol C Tables 4.2.6.8 and 6.1.1.4'
H H 0.0000 0.0000 'International Tables Vol C Tables 4.2.6.8 and 6.1.1.4'
N N 0.0061 0.0033 'International Tables Vol C Tables 4.2.6.8 and 6.1.1.4'
O O 0.0106 0.0060 'International Tables Vol C Tables 4.2.6.8 and 6.1.1.4'
F F 0.0171 0.0103 'International Tables Vol C Tables 4.2.6.8 and 6.1.1.4'
Co Co 0.3494 0.9721 'International Tables Vol C Tables 4.2.6.8 and 6.1.1.4'

loop_
_geom_angle_atom_site_label_1
_geom_angle_atom_site_label_2
_geom_angle_atom_site_label_3
_geom_angle
_geom_angle_site_symmetry_1
_geom_angle_site_symmetry_3
O3 Co1 O1 90.34(12) . .
O7 Co1 O3 173.85(10) . .
O7 Co1 O9 98.35(12) . .
O7 Co1 O5 93.62(13) . .
O7 Co1 N2 87.99(12) . .
O7 Co1 O1 87.71(14) . .
O9 Co1 O3 87.60(12) . .
O9 Co1 N2 173.65(13) . .
O9 Co1 O1 94.00(12) . .
O5 Co1 O3 88.00(12) . .
O5 Co1 O9 89.22(13) . .
O5 Co1 N2 90.18(12) . .
O5 Co1 O1 176.32(10) . .
N2 Co1 O3 86.07(11) . .
N2 Co1 O1 86.43(12) . .
O9 Co3 O9 180.0 2_656 1_545
O8 Co3 O9 91.64(13) 2_646 2_656
O8 Co3 O9 88.36(13) . 2_656
O8 Co3 O9 91.64(13) . 1_545
O8 Co3 O9 88.36(13) 2_646 1_545
O8 Co3 O8 180.0 . 2_646
O8 Co3 O6 91.40(15) . 2_646
O8 Co3 O6 91.40(15) 2_646 .
O8 Co3 O6 88.60(15) . .
O8 Co3 O6 88.60(15) 2_646 2_646
O6 Co3 O9 82.08(13) . 1_545
O6 Co3 O9 97.92(13) 2_646 1_545
O6 Co3 O9 97.92(13) . 2_656
O6 Co3 O9 82.08(13) 2_646 2_656
O6 Co3 O6 180.00(8) . 2_646
O4 Co2 O2 113.78(17) . .
O4 Co2 N14 98.82(16) . .
O9 Co2 O4 102.73(15) . .
O9 Co2 O2 110.22(16) . .
O9 Co2 N14 128.94(14) . .
O2 Co2 N14 102.10(17) . .
C44 O3 Co1 138.8(3) . .
C44 O4 Co2 122.7(3) . .
C27 O7 Co1 137.3(2) 2_656 .
Co1 O9 Co3 111.68(12) . 1_565
Co2 O9 Co1 104.75(12) . .
Co2 O9 Co3 139.13(14) . 1_565
C36 O5 Co1 134.8(2) . .
C19 O2 Co2 118.2(3) . .
C8 N2 Co1 120.7(3) . .
C8 N2 C12 120.1(3) . .
C12 N2 Co1 119.1(3) . .
C31 C30 C36 117.9(4) . .
C35 C30 C31 118.9(4) . .
C35 C30 C36 123.2(3) . .
C26 C21 C22 117.8(4) . .
C26 C21 C20 123.2(5) . .
C22 C21 C20 118.7(5) . .
C19 O1 Co1 140.8(3) . .
C25 C26 C21 120.5(4) . .
C32 C31 C30 117.7(4) . .
C35 C34 C33 119.1(5) . .
C38 C39 C41 122.2(4) . 2_566
C34 C33 C37 122.9(5) . .
C32 C33 C34 118.6(4) . .
C32 C33 C37 118.5(4) . .
C41 C43 C44 118.1(4) . .
C42 C43 C41 121.2(4) . .
C42 C43 C44 120.6(4) . .
C23 C22 C21 120.2(4) . .
C5 N14 Co2 129.3(4) . .
C5 N14 C6 114.9(5) . .
C6 N14 Co2 113.9(4) . .
C23 C24 C25 118.1(4) . .
C23 C24 C27 121.7(4) . .
C25 C24 C27 120.1(3) . .
C10 C9 C8 123.6(5) . .
C43 C41 C39 116.8(4) . 2_566
C12 C11 C10 116.9(5) . .
C15 C7 C20 117.9(4) . .
C17 C7 C15 117.7(4) . .
C17 C7 C20 123.9(4) . .
O5 C36 C30 117.4(3) . .
O5 C36 O8 125.5(4) . 1_565
O8 C36 C30 117.1(4) 1_565 .
C36 O8 Co3 136.0(3) 1_545 .
C27 O6 Co3 133.7(3) . .
C4 C3 C2 113.2(6) . .
C4 C3 C16 125.4(7) . .
C2 C3 C16 116.3(8) . .
C17 C18 C13 121.4(5) . .
O3 C44 O4 125.6(4) . .
O3 C44 C43 117.5(3) . .
O4 C44 C43 116.8(4) . .
C30 C35 C34 122.8(4) . .
C43 C42 C40 119.5(4) . 2_566
C18 C13 C14 117.2(4) . .
C18 C13 C19 121.9(4) . .
C14 C13 C19 120.9(4) . .
C24 C23 C22 122.2(4) . .
C33 C32 C31 122.9(4) . .
C9 C10 C11 118.1(4) . .
C9 C10 C1 123.3(6) . .
C11 C10 C1 118.6(6) . .
C14 C15 C7 122.0(4) . .
C26 C25 C24 121.0(4) . .
C15 C14 C13 121.2(4) . .
N2 C8 C9 119.4(5) . .
C3 C4 C5 122.8(6) . .
C21 C20 C7 109.9(4) . .
C21 C20 C28 106.6(5) . .
C29 C20 C21 112.0(5) . .
C29 C20 C7 107.5(5) . .
C29 C20 C28 110.9(7) . .
C28 C20 C7 109.9(6) . .
N2 C12 C11 121.9(5) . .
O7 C27 C24 116.4(3) 2_656 .
O7 C27 O6 124.8(4) 2_656 .
O6 C27 C24 118.7(4) . .
C1 C1 C10 113.1(6) 2_556 .
C33 C37 C38 110.4(4) . .
C33 C37 C45 102.5(5) . .
C38 C37 C45 107.6(5) . .
C46 C37 C33 112.7(5) . .
C46 C37 C38 109.3(5) . .
C46 C37 C45 114.1(6) . .
C39 C38 C37 116.8(4) . .
C39 C38 C40 118.8(4) . .
C40 C38 C37 124.2(4) . .
F10 C46 F12 105.0(6) . .
F10 C46 C37 110.7(6) . .
F12 C46 C37 108.5(5) . .
F11 C46 F10 108.1(5) . .
F11 C46 F12 109.7(7) . .
F11 C46 C37 114.5(6) . .
N14 C5 C4 123.6(6) . .
O2 C19 C13 116.3(4) . .
O1 C19 O2 125.9(4) . .
O1 C19 C13 117.8(4) . .
C3 C2 C6 122.0(10) . .
C7 C17 C18 120.3(5) . .
C38 C40 C42 121.5(5) . 2_566
F4 C29 C20 113.4(6) . .
F4 C29 F5 104.7(7) . .
F4 C29 F6 108.4(7) . .
F5 C29 C20 112.3(6) . .
F6 C29 C20 111.1(6) . .
F6 C29 F5 106.5(5) . .
F8 C45 C37 104.5(7) . .
F8 C45 F9 97.8(6) . .
F7 C45 C37 119.6(7) . .
F7 C45 F8 115.7(10) . .
F7 C45 F9 112.6(7) . .
F9 C45 C37 104.0(8) . .
N14 C6 C2 117.2(8) . .
F2 C28 C20 113.0(8) . .
F2 C28 F3 107.3(11) . .
F2 C28 F1 106.1(10) . .
F3 C28 C20 110.7(8) . .
F1 C28 C20 113.5(10) . .
F1 C28 F3 105.8(7) . .
C16 C16 C3 103.9(9) 2_665 .

loop_
_geom_bond_atom_site_label_1
_geom_bond_atom_site_label_2
_geom_bond_distance
_geom_bond_site_symmetry_2
Co1 O3 2.136(3) .
Co1 O7 2.049(3) .
Co1 O9 2.109(2) .
Co1 O5 2.079(3) .
Co1 N2 2.127(3) .
Co1 O1 2.137(3) .
Co3 O9 2.119(3) 1_545
Co3 O9 2.119(3) 2_656
Co3 O8 2.067(3) .
Co3 O8 2.068(3) 2_646
Co3 O6 2.076(3) .
Co3 O6 2.076(3) 2_646
Co2 O4 1.961(3) .
Co2 O9 1.916(3) .
Co2 O2 1.962(3) .
Co2 N14 2.035(3) .
O3 C44 1.222(4) .
O4 C44 1.260(4) .
F10 C46 1.360(6) .
F12 C46 1.385(8) .
O7 C27 1.229(4) 2_656
O9 Co3 2.119(3) 1_565
O5 C36 1.218(4) .
O2 C19 1.275(5) .
F11 C46 1.296(7) .
N2 C8 1.351(5) .
N2 C12 1.353(5) .
C30 C31 1.438(5) .
C30 C36 1.509(5) .
C30 C35 1.362(6) .
C21 C26 1.395(6) .
C21 C22 1.438(7) .
C21 C20 1.549(6) .
O1 C19 1.215(4) .
C26 C25 1.392(6) .
C31 C32 1.391(6) .
C34 C33 1.401(6) .
C34 C35 1.394(6) .
C39 C41 1.425(6) 2_566
C39 C38 1.347(6) .
C33 C32 1.387(7) .
C33 C37 1.546(6) .
C43 C41 1.385(6) .
C43 C44 1.523(5) .
C43 C42 1.360(6) .
C22 C23 1.379(6) .
N14 C5 1.226(6) .
N14 C6 1.347(10) .
C24 C23 1.369(5) .
C24 C25 1.420(6) .
C24 C27 1.493(5) .
C9 C10 1.321(8) .
C9 C8 1.418(5) .
C41 C39 1.425(6) 2_566
C11 C10 1.450(8) .
C11 C12 1.436(5) .
C7 C15 1.391(6) .
C7 C20 1.570(7) .
C7 C17 1.385(7) .
C36 O8 1.228(4) 1_565
O8 C36 1.229(4) 1_545
O6 C27 1.240(4) .
C3 C4 1.253(8) .
C3 C2 1.309(11) .
C3 C16 1.633(10) .
C18 C13 1.391(6) .
C18 C17 1.391(7) .
C42 C40 1.387(7) 2_566
C13 C14 1.397(6) .
C13 C19 1.503(6) .
C10 C1 1.512(6) .
C15 C14 1.358(6) .
C4 C5 1.442(6) .
C20 C29 1.512(10) .
C20 C28 1.550(12) .
C27 O7 1.229(4) 2_656
C1 C1 1.417(11) 2_556
C37 C38 1.561(6) .
C37 C46 1.538(9) .
C37 C45 1.612(11) .
C38 C40 1.362(7) .
C2 C6 1.487(10) .
C40 C42 1.387(7) 2_566
F8 C45 1.396(8) .
F2 C28 1.317(14) .
F7 C45 1.214(12) .
F4 C29 1.282(8) .
F9 C45 1.435(10) .
F5 C29 1.403(7) .
F3 C28 1.357(9) .
F6 C29 1.354(7) .
F1 C28 1.322(10) .
C16 C16 1.272(16) 2_665
